data_2230373
loop_
_publ_author_name
'Zeng, Wu-Lan'

_publ_section_title
;
 3-(2,4-Dichlorobenzylidene)-1,5-dioxaspiro[5.5]undecane-2,4-dione
;
_journal_coeditor_code IS2706
_journal_issue 6
_journal_name_full 'Acta Crystallographica Section E'
_journal_page_first o1362
_journal_paper_doi 10.1107/S1600536811016813
_journal_volume 67
_journal_year 2011
_chemical_formula_iupac 'C16 H14 Cl2 O4'
_chemical_formula_moiety 'C16 H14 Cl2 O4'
_chemical_formula_sum 'C16 H14 Cl2 O4'
_chemical_formula_weight 341.17
_chemical_name_systematic
;
3-(2,4-Dichlorobenzylidene)-1,5-dioxaspiro[5.5]undecane-2,4-dione
;
_space_group_IT_number 2
_symmetry_cell_setting triclinic
_symmetry_space_group_name_Hall '-P 1'
_symmetry_space_group_name_H-M 'P -1'
_atom_sites_solution_hydrogens geom
_atom_sites_solution_primary direct
_atom_sites_solution_secondary difmap
_cell_angle_alpha 100.569(2)
_cell_angle_beta 100.870(2)
_cell_angle_gamma 99.0500(10)
_cell_formula_units_Z 2
_cell_length_a 7.2378(6)
_cell_length_b 7.6496(7)
_cell_length_c 14.8099(13)
_cell_measurement_reflns_used 1133
_cell_measurement_temperature 298(2)
_cell_measurement_theta_max 26.279
_cell_measurement_theta_min 2.955
_cell_volume 775.80(12)
_computing_cell_refinement 'SAINT (Bruker, 1997)'
_computing_data_collection 'SMART (Bruker, 1997)'
_computing_data_reduction 'SAINT (Bruker, 1997)'
_computing_molecular_graphics 'SHELXTL (Sheldrick, 2008)'
_computing_publication_material 'SHELXTL (Sheldrick, 2008)'
_computing_structure_refinement 'SHELXL97 (Sheldrick, 2008)'
_computing_structure_solution 'SHELXS97 (Sheldrick, 2008)'
_diffrn_ambient_temperature 298(2)
_diffrn_measured_fraction_theta_full 0.984
_diffrn_measured_fraction_theta_max 0.984
_diffrn_measurement_device_type 'Bruker SMART CCD area-detector'
_diffrn_measurement_method '\f and \w'
_diffrn_radiation_monochromator graphite
_diffrn_radiation_source 'fine-focus sealed tube'
_diffrn_radiation_type MoK\a
_diffrn_radiation_wavelength 0.71073
_diffrn_reflns_av_R_equivalents 0.0231
_diffrn_reflns_av_sigmaI/netI 0.0521
_diffrn_reflns_limit_h_max 7
_diffrn_reflns_limit_h_min -8
_diffrn_reflns_limit_k_max 8
_diffrn_reflns_limit_k_min -9
_diffrn_reflns_limit_l_max 17
_diffrn_reflns_limit_l_min -15
_diffrn_reflns_number 4085
_diffrn_reflns_theta_full 25.02
_diffrn_reflns_theta_max 25.02
_diffrn_reflns_theta_min 2.76
_exptl_absorpt_coefficient_mu 0.433
_exptl_absorpt_correction_T_max 0.9340
_exptl_absorpt_correction_T_min 0.9033
_exptl_absorpt_correction_type multi-scan
_exptl_absorpt_process_details '(<i>SADABS</i>; Sheldrick, 1996)'
_exptl_crystal_colour colorless
_exptl_crystal_density_diffrn 1.461
_exptl_crystal_density_method 'not measured'
_exptl_crystal_description block
_exptl_crystal_F_000 352
_exptl_crystal_size_max 0.24
_exptl_crystal_size_mid 0.22
_exptl_crystal_size_min 0.16
_refine_diff_density_max 0.185
_refine_diff_density_min -0.208
_refine_ls_extinction_method none
_refine_ls_goodness_of_fit_ref 1.011
_refine_ls_hydrogen_treatment constr
_refine_ls_matrix_type full
_refine_ls_number_parameters 199
_refine_ls_number_reflns 2697
_refine_ls_number_restraints 0
_refine_ls_restrained_S_all 1.011
_refine_ls_R_factor_all 0.0759
_refine_ls_R_factor_gt 0.0398
_refine_ls_shift/su_max 0.001
_refine_ls_shift/su_mean 0.000
_refine_ls_structure_factor_coef Fsqd
_refine_ls_weighting_details 'calc w=1/[\s^2^(Fo^2^)+(0.0188P)^2^+0.0000P] where P=(Fo^2^+2Fc^2^)/3'
_refine_ls_weighting_scheme calc
_refine_ls_wR_factor_gt 0.0652
_refine_ls_wR_factor_ref 0.0731
_reflns_number_gt 1596
_reflns_number_total 2697
_reflns_threshold_expression I>2\s(I)
_cod_data_source_file is2706.cif
_cod_data_source_block I
_cod_database_code 2230373
_cod_database_fobs_code 2230373

loop_
_symmetry_equiv_pos_as_xyz
'x, y, z'
'-x, -y, -z'

loop_
_atom_site_type_symbol
_atom_site_label
_atom_site_fract_x
_atom_site_fract_y
_atom_site_fract_z
_atom_site_U_iso_or_equiv
_atom_site_adp_type
_atom_site_calc_flag
_atom_site_refinement_flags
_atom_site_occupancy
_atom_site_symmetry_multiplicity
_atom_site_disorder_assembly
_atom_site_disorder_group
Cl Cl1 0.24503(11) 1.26534(9) 0.42676(5) 0.0765(3) Uani d . 1 1 . .
Cl Cl2 0.26105(12) 1.05072(12) 0.75170(5) 0.0981(3) Uani d . 1 1 . .
O O1 0.0537(2) 0.4031(2) 0.21259(10) 0.0524(4) Uani d . 1 1 . .
O O2 0.1859(2) 0.5715(2) 0.11368(10) 0.0544(4) Uani d . 1 1 . .
O O3 -0.0445(2) 0.5412(2) 0.33392(12) 0.0641(5) Uani d . 1 1 . .
O O4 0.2444(3) 0.8711(2) 0.14747(12) 0.0737(6) Uani d . 1 1 . .
C C1 0.0566(4) 0.5535(3) 0.27859(17) 0.0477(6) Uani d . 1 1 . .
C C2 0.1771(3) 0.7246(3) 0.27024(16) 0.0446(6) Uani d . 1 1 . .
C C3 0.2092(4) 0.7332(4) 0.17488(18) 0.0542(7) Uani d . 1 1 . .
C C4 0.1872(3) 0.4094(3) 0.15131(15) 0.0475(6) Uani d . 1 1 . .
C C5 0.1083(4) 0.2509(3) 0.06858(15) 0.0590(7) Uani d . 1 1 . .
H H5A -0.0152 0.2648 0.0348 0.071 Uiso calc R 1 1 . .
H H5B 0.0890 0.1396 0.0911 0.071 Uiso calc R 1 1 . .
C C6 0.2453(5) 0.2383(4) 0.00165(18) 0.0758(9) Uani d . 1 1 . .
H H6A 0.1968 0.1292 -0.0477 0.091 Uiso calc R 1 1 . .
H H6B 0.2497 0.3416 -0.0278 0.091 Uiso calc R 1 1 . .
C C7 0.4462(5) 0.2341(4) 0.0524(2) 0.0789(9) Uani d . 1 1 . .
H H7A 0.5305 0.2360 0.0087 0.095 Uiso calc R 1 1 . .
H H7B 0.4447 0.1222 0.0745 0.095 Uiso calc R 1 1 . .
C C8 0.5242(4) 0.3952(4) 0.13604(18) 0.0693(8) Uani d . 1 1 . .
H H8A 0.5420 0.5064 0.1133 0.083 Uiso calc R 1 1 . .
H H8B 0.6483 0.3829 0.1699 0.083 Uiso calc R 1 1 . .
C C9 0.3869(3) 0.4063(3) 0.20302(16) 0.0540(7) Uani d . 1 1 . .
H H9A 0.3826 0.3025 0.2322 0.065 Uiso calc R 1 1 . .
H H9B 0.4343 0.5152 0.2525 0.065 Uiso calc R 1 1 . .
C C10 0.2437(3) 0.8767(3) 0.33824(16) 0.0504(6) Uani d . 1 1 . .
H H10 0.2987 0.9759 0.3175 0.060 Uiso calc R 1 1 . .
C C11 0.2451(3) 0.9140(3) 0.43884(16) 0.0466(6) Uani d . 1 1 . .
C C12 0.2502(3) 1.0907(3) 0.48706(18) 0.0499(6) Uani d . 1 1 . .
C C13 0.2546(3) 1.1339(3) 0.58226(18) 0.0583(7) Uani d . 1 1 . .
H H13 0.2557 1.2523 0.6122 0.070 Uiso calc R 1 1 . .
C C14 0.2571(4) 0.9983(4) 0.63227(17) 0.0614(7) Uani d . 1 1 . .
C C15 0.2579(4) 0.8223(4) 0.58863(18) 0.0626(7) Uani d . 1 1 . .
H H15 0.2625 0.7323 0.6231 0.075 Uiso calc R 1 1 . .
C C16 0.2516(3) 0.7824(3) 0.49329(17) 0.0556(7) Uani d . 1 1 . .
H H16 0.2518 0.6639 0.4641 0.067 Uiso calc R 1 1 . .

loop_
_atom_site_aniso_label
_atom_site_aniso_U_11
_atom_site_aniso_U_22
_atom_site_aniso_U_33
_atom_site_aniso_U_12
_atom_site_aniso_U_13
_atom_site_aniso_U_23
Cl1 0.0930(6) 0.0474(4) 0.0950(5) 0.0228(4) 0.0231(4) 0.0214(4)
Cl2 0.1014(7) 0.1296(8) 0.0606(5) 0.0288(6) 0.0176(4) 0.0099(5)
O1 0.0548(12) 0.0464(10) 0.0572(10) 0.0053(8) 0.0212(9) 0.0094(8)
O2 0.0702(13) 0.0456(10) 0.0496(9) 0.0117(9) 0.0128(9) 0.0161(9)
O3 0.0681(13) 0.0590(12) 0.0697(12) 0.0082(10) 0.0341(11) 0.0100(10)
O4 0.1040(17) 0.0512(12) 0.0730(13) 0.0128(11) 0.0244(11) 0.0288(10)
C1 0.0491(17) 0.0479(16) 0.0474(15) 0.0122(13) 0.0102(13) 0.0121(13)
C2 0.0489(16) 0.0360(14) 0.0520(15) 0.0104(12) 0.0141(13) 0.0126(12)
C3 0.0559(18) 0.0515(17) 0.0574(17) 0.0132(14) 0.0092(14) 0.0189(15)
C4 0.0528(17) 0.0466(15) 0.0479(14) 0.0090(13) 0.0178(13) 0.0166(12)
C5 0.070(2) 0.0499(16) 0.0520(15) 0.0002(14) 0.0152(14) 0.0059(13)
C6 0.103(3) 0.0626(19) 0.0573(17) -0.0016(18) 0.0341(18) 0.0017(15)
C7 0.088(3) 0.072(2) 0.090(2) 0.0206(18) 0.051(2) 0.0148(18)
C8 0.059(2) 0.0699(19) 0.0822(19) 0.0148(16) 0.0238(16) 0.0149(17)
C9 0.0538(18) 0.0544(16) 0.0552(15) 0.0125(13) 0.0128(14) 0.0135(13)
C10 0.0478(17) 0.0459(16) 0.0642(17) 0.0165(13) 0.0163(13) 0.0191(14)
C11 0.0400(16) 0.0424(15) 0.0575(16) 0.0100(12) 0.0089(12) 0.0117(13)
C12 0.0423(16) 0.0448(15) 0.0614(16) 0.0100(12) 0.0090(12) 0.0103(13)
C13 0.0466(17) 0.0541(17) 0.0687(18) 0.0129(13) 0.0097(14) 0.0008(15)
C14 0.0440(18) 0.076(2) 0.0596(17) 0.0110(15) 0.0103(13) 0.0060(16)
C15 0.0577(19) 0.070(2) 0.0611(18) 0.0108(15) 0.0078(15) 0.0236(16)
C16 0.0557(18) 0.0443(15) 0.0623(17) 0.0084(13) 0.0069(14) 0.0086(14)

loop_
_atom_type_symbol
_atom_type_description
_atom_type_scat_dispersion_real
_atom_type_scat_dispersion_imag
_atom_type_scat_source
C C 0.0033 0.0016 'International Tables Vol C Tables 4.2.6.8 and 6.1.1.4'
H H 0.0000 0.0000 'International Tables Vol C Tables 4.2.6.8 and 6.1.1.4'
O O 0.0106 0.0060 'International Tables Vol C Tables 4.2.6.8 and 6.1.1.4'
Cl Cl 0.1484 0.1585 'International Tables Vol C Tables 4.2.6.8 and 6.1.1.4'

loop_
_geom_angle_atom_site_label_1
_geom_angle_atom_site_label_2
_geom_angle_atom_site_label_3
_geom_angle_site_symmetry_1
_geom_angle_site_symmetry_3
_geom_angle
_geom_angle_publ_flag
C1 O1 C4 . . 119.82(19) ?
C3 O2 C4 . . 118.34(17) ?
O3 C1 O1 . . 118.7(2) ?
O3 C1 C2 . . 125.7(2) ?
O1 C1 C2 . . 115.4(2) ?
C10 C2 C3 . . 117.0(2) ?
C10 C2 C1 . . 126.3(2) ?
C3 C2 C1 . . 116.4(2) ?
O4 C3 O2 . . 118.8(2) ?
O4 C3 C2 . . 124.9(2) ?
O2 C3 C2 . . 116.2(2) ?
O1 C4 O2 . . 108.91(17) ?
O1 C4 C5 . . 106.67(19) ?
O2 C4 C5 . . 106.30(18) ?
O1 C4 C9 . . 111.22(17) ?
O2 C4 C9 . . 110.75(19) ?
C5 C4 C9 . . 112.76(19) ?
C4 C5 C6 . . 111.0(2) ?
C4 C5 H5A . . 109.4 ?
C6 C5 H5A . . 109.4 ?
C4 C5 H5B . . 109.4 ?
C6 C5 H5B . . 109.4 ?
H5A C5 H5B . . 108.0 ?
C7 C6 C5 . . 111.9(2) ?
C7 C6 H6A . . 109.2 ?
C5 C6 H6A . . 109.2 ?
C7 C6 H6B . . 109.2 ?
C5 C6 H6B . . 109.2 ?
H6A C6 H6B . . 107.9 ?
C6 C7 C8 . . 111.6(2) ?
C6 C7 H7A . . 109.3 ?
C8 C7 H7A . . 109.3 ?
C6 C7 H7B . . 109.3 ?
C8 C7 H7B . . 109.3 ?
H7A C7 H7B . . 108.0 ?
C7 C8 C9 . . 111.0(2) ?
C7 C8 H8A . . 109.4 ?
C9 C8 H8A . . 109.4 ?
C7 C8 H8B . . 109.4 ?
C9 C8 H8B . . 109.4 ?
H8A C8 H8B . . 108.0 ?
C4 C9 C8 . . 111.23(19) ?
C4 C9 H9A . . 109.4 ?
C8 C9 H9A . . 109.4 ?
C4 C9 H9B . . 109.4 ?
C8 C9 H9B . . 109.4 ?
H9A C9 H9B . . 108.0 ?
C2 C10 C11 . . 131.6(2) ?
C2 C10 H10 . . 114.2 ?
C11 C10 H10 . . 114.2 ?
C12 C11 C16 . . 116.3(2) ?
C12 C11 C10 . . 120.1(2) ?
C16 C11 C10 . . 123.5(2) ?
C13 C12 C11 . . 122.5(2) ?
C13 C12 Cl1 . . 117.25(19) ?
C11 C12 Cl1 . . 120.21(19) ?
C12 C13 C14 . . 118.8(2) ?
C12 C13 H13 . . 120.6 ?
C14 C13 H13 . . 120.6 ?
C13 C14 C15 . . 121.0(2) ?
C13 C14 Cl2 . . 119.2(2) ?
C15 C14 Cl2 . . 119.8(2) ?
C16 C15 C14 . . 119.0(2) ?
C16 C15 H15 . . 120.5 ?
C14 C15 H15 . . 120.5 ?
C15 C16 C11 . . 122.3(2) ?
C15 C16 H16 . . 118.8 ?
C11 C16 H16 . . 118.8 ?

loop_
_geom_bond_atom_site_label_1
_geom_bond_atom_site_label_2
_geom_bond_site_symmetry_2
_geom_bond_distance
_geom_bond_publ_flag
Cl1 C12 . 1.739(2) ?
Cl2 C14 . 1.734(2) ?
O1 C1 . 1.361(3) ?
O1 C4 . 1.446(2) ?
O2 C3 . 1.358(3) ?
O2 C4 . 1.450(2) ?
O3 C1 . 1.203(2) ?
O4 C3 . 1.206(3) ?
C1 C2 . 1.493(3) ?
C2 C10 . 1.346(3) ?
C2 C3 . 1.485(3) ?
C4 C5 . 1.507(3) ?
C4 C9 . 1.509(3) ?
C5 C6 . 1.530(3) ?
C5 H5A . 0.9700 ?
C5 H5B . 0.9700 ?
C6 C7 . 1.514(4) ?
C6 H6A . 0.9700 ?
C6 H6B . 0.9700 ?
C7 C8 . 1.526(3) ?
C7 H7A . 0.9700 ?
C7 H7B . 0.9700 ?
C8 C9 . 1.532(3) ?
C8 H8A . 0.9700 ?
C8 H8B . 0.9700 ?
C9 H9A . 0.9700 ?
C9 H9B . 0.9700 ?
C10 C11 . 1.462(3) ?
C10 H10 . 0.9300 ?
C11 C12 . 1.400(3) ?
C11 C16 . 1.402(3) ?
C12 C13 . 1.381(3) ?
C13 C14 . 1.382(3) ?
C13 H13 . 0.9300 ?
C14 C15 . 1.383(3) ?
C15 C16 . 1.379(3) ?
C15 H15 . 0.9300 ?
C16 H16 . 0.9300 ?

loop_
_geom_hbond_atom_site_label_D
_geom_hbond_atom_site_label_H
_geom_hbond_atom_site_label_A
_geom_hbond_site_symmetry_A
_geom_hbond_distance_DH
_geom_hbond_distance_HA
_geom_hbond_distance_DA
_geom_hbond_angle_DHA
C13 H13 O3 2_576 0.93 2.50 3.286(3) 143

loop_
_geom_torsion_atom_site_label_1
_geom_torsion_atom_site_label_2
_geom_torsion_atom_site_label_3
_geom_torsion_atom_site_label_4
_geom_torsion_site_symmetry_1
_geom_torsion_site_symmetry_2
_geom_torsion_site_symmetry_3
_geom_torsion_site_symmetry_4
_geom_torsion
_geom_torsion_publ_flag
C4 O1 C1 O3 . . . . -173.9(2) ?
C4 O1 C1 C2 . . . . 10.6(3) ?
O3 C1 C2 C10 . . . . 23.5(4) ?
O1 C1 C2 C10 . . . . -161.3(2) ?
O3 C1 C2 C3 . . . . -149.8(2) ?
O1 C1 C2 C3 . . . . 25.3(3) ?
C4 O2 C3 O4 . . . . 166.2(2) ?
C4 O2 C3 C2 . . . . -17.3(3) ?
C10 C2 C3 O4 . . . . -19.7(4) ?
C1 C2 C3 O4 . . . . 154.3(2) ?
C10 C2 C3 O2 . . . . 164.1(2) ?
C1 C2 C3 O2 . . . . -21.9(3) ?
C1 O1 C4 O2 . . . . -47.4(2) ?
C1 O1 C4 C5 . . . . -161.76(18) ?
C1 O1 C4 C9 . . . . 74.9(2) ?
C3 O2 C4 O1 . . . . 51.0(3) ?
C3 O2 C4 C5 . . . . 165.5(2) ?
C3 O2 C4 C9 . . . . -71.6(2) ?
O1 C4 C5 C6 . . . . -176.71(19) ?
O2 C4 C5 C6 . . . . 67.2(3) ?
C9 C4 C5 C6 . . . . -54.3(3) ?
C4 C5 C6 C7 . . . . 53.8(3) ?
C5 C6 C7 C8 . . . . -54.4(3) ?
C6 C7 C8 C9 . . . . 54.4(3) ?
O1 C4 C9 C8 . . . . 174.74(18) ?
O2 C4 C9 C8 . . . . -64.0(2) ?
C5 C4 C9 C8 . . . . 55.0(3) ?
C7 C8 C9 C4 . . . . -54.3(3) ?
C3 C2 C10 C11 . . . . -176.9(2) ?
C1 C2 C10 C11 . . . . 9.8(4) ?
C2 C10 C11 C12 . . . . -154.4(2) ?
C2 C10 C11 C16 . . . . 29.0(4) ?
C16 C11 C12 C13 . . . . -2.2(4) ?
C10 C11 C12 C13 . . . . -179.0(2) ?
C16 C11 C12 Cl1 . . . . 179.42(17) ?
C10 C11 C12 Cl1 . . . . 2.6(3) ?
C11 C12 C13 C14 . . . . 1.1(4) ?
Cl1 C12 C13 C14 . . . . 179.48(19) ?
C12 C13 C14 C15 . . . . 0.8(4) ?
C12 C13 C14 Cl2 . . . . -179.59(19) ?
C13 C14 C15 C16 . . . . -1.4(4) ?
Cl2 C14 C15 C16 . . . . 178.97(19) ?
C14 C15 C16 C11 . . . . 0.2(4) ?
C12 C11 C16 C15 . . . . 1.6(4) ?
C10 C11 C16 C15 . . . . 178.3(2) ?

loop_
_cod_related_entry_id
_cod_related_entry_database
_cod_related_entry_code
1 ChemSpider 30656710
